data_1563592
loop_
_publ_author_name
'Zhou, Bin'
'Gao, Xinhua'
'Zhang, Minmin'
'Zheng, Chengyu'
'Liu, Hongchun'
'Yue, Jian-Min'

_publ_section_title
;
 Discovery of Four Modified Classes of Triterpenoids Delineated a
 Metabolic Cascade: Compound Characterization and Biomimetic Synthesis
;
_journal_name_full 'Chemical Science'
_journal_paper_doi 10.1039/D1SC02710G
_journal_year 2021
_chemical_absolute_configuration rmad
_chemical_formula_moiety 'C38 H46 O6, C H4 O'
_chemical_formula_sum 'C39 H50 O7'
_chemical_formula_weight 630.79
_space_group_crystal_system orthorhombic
_space_group_IT_number 18
_space_group_name_Hall 'P 2 2ab'
_space_group_name_H-M_alt 'P 21 21 2'
_atom_sites_solution_hydrogens geom
_atom_sites_solution_primary dual
_audit_block_doi 10.5517/ccdc.csd.cc25hcfh
_audit_creation_date 2020-01-15
_audit_creation_method
;
Olex2 1.2
(compiled 2018.05.29 svn.r3508 for OlexSys, GUI svn.r5506)
;
_audit_update_record
;
2020-06-19 deposited with the CCDC.	2021-06-18 downloaded from the CCDC.
;
_cell_angle_alpha 90
_cell_angle_beta 90
_cell_angle_gamma 90
_cell_formula_units_Z 4
_cell_length_a 10.3490(2)
_cell_length_b 43.8716(9)
_cell_length_c 7.7286(2)
_cell_measurement_reflns_used 9766
_cell_measurement_temperature 170(2)
_cell_measurement_theta_max 54.853
_cell_measurement_theta_min 3.507
_cell_volume 3508.99(13)
_computing_cell_refinement 'SAINT v8.37A (Bruker, 2015)'
_computing_data_reduction 'SAINT v8.37A (Bruker, 2015)'
_computing_molecular_graphics 'Olex2 (Dolomanov et al., 2009)'
_computing_publication_material 'Olex2 (Dolomanov et al., 2009)'
_computing_structure_refinement 'ShelXL (Sheldrick, 2015)'
_computing_structure_solution 'ShelXT (Sheldrick, 2015)'
_diffrn_ambient_temperature 170.02
_diffrn_measured_fraction_theta_full 0.991
_diffrn_measured_fraction_theta_max 0.991
_diffrn_measurement_device_type 'Bruker D8 Venture'
_diffrn_measurement_method '\f and \w scans'
_diffrn_radiation_type GaK\a
_diffrn_radiation_wavelength 1.34139
_diffrn_reflns_av_R_equivalents 0.0397
_diffrn_reflns_av_unetI/netI 0.0255
_diffrn_reflns_Laue_measured_fraction_full 0.991
_diffrn_reflns_Laue_measured_fraction_max 0.991
_diffrn_reflns_limit_h_max 12
_diffrn_reflns_limit_h_min -12
_diffrn_reflns_limit_k_max 53
_diffrn_reflns_limit_k_min -53
_diffrn_reflns_limit_l_max 9
_diffrn_reflns_limit_l_min -7
_diffrn_reflns_number 36336
_diffrn_reflns_point_group_measured_fraction_full 0.991
_diffrn_reflns_point_group_measured_fraction_max 0.991
_diffrn_reflns_theta_full 53.594
_diffrn_reflns_theta_max 54.924
_diffrn_reflns_theta_min 3.506
_diffrn_standards_number 0
_exptl_absorpt_coefficient_mu 0.415
_exptl_absorpt_correction_T_max 0.7508
_exptl_absorpt_correction_T_min 0.5871
_exptl_absorpt_correction_type multi-scan
_exptl_absorpt_process_details
'SADABS-2016/2 (Bruker,2016/2) was used for absorption correction. wR2(int) was 0.1402 before and 0.0642 after correction. The Ratio of minimum to maximum transmission is 0.7820. The \l/2 correction factor is Not present.'
_exptl_crystal_colour colourless
_exptl_crystal_density_diffrn 1.194
_exptl_crystal_description block
_exptl_crystal_F_000 1360
_exptl_crystal_size_max 0.12
_exptl_crystal_size_mid 0.08
_exptl_crystal_size_min 0.06
_refine_diff_density_max 0.154
_refine_diff_density_min -0.185
_refine_diff_density_rms 0.031
_refine_ls_abs_structure_details
;
 Flack x determined using 2463 quotients [(I+)-(I-)]/[(I+)+(I-)]
 (Parsons, Flack and Wagner, Acta Cryst. B69 (2013) 249-259).
;
_refine_ls_abs_structure_Flack 0.03(5)
_refine_ls_extinction_method none
_refine_ls_goodness_of_fit_ref 1.013
_refine_ls_hydrogen_treatment constr
_refine_ls_matrix_type full
_refine_ls_number_parameters 425
_refine_ls_number_reflns 6629
_refine_ls_number_restraints 0
_refine_ls_restrained_S_all 1.013
_refine_ls_R_factor_all 0.0416
_refine_ls_R_factor_gt 0.0384
_refine_ls_shift/su_max 0.002
_refine_ls_shift/su_mean 0.000
_refine_ls_structure_factor_coef Fsqd
_refine_ls_weighting_details 'w=1/[\s^2^(Fo^2^)+(0.0519P)^2^+0.7312P] where P=(Fo^2^+2Fc^2^)/3'
_refine_ls_weighting_scheme calc
_refine_ls_wR_factor_gt 0.0971
_refine_ls_wR_factor_ref 0.0998
_reflns_Friedel_coverage 0.741
_reflns_Friedel_fraction_full 0.990
_reflns_Friedel_fraction_max 0.990
_reflns_number_gt 6214
_reflns_number_total 6629
_reflns_threshold_expression 'I > 2\s(I)'
_cod_data_source_file d1sc02710g2.cif
_cod_data_source_block mj20056
_cod_database_code 1563592
_shelx_shelxl_version_number 2016/6
_shelx_space_group_comment
;
The symmetry employed for this shelxl refinement is uniquely defined
by the following loop, which should always be used as a source of
symmetry information in preference to the above space-group names.
They are only intended as comments.
;
_shelx_estimated_absorpt_t_max 0.976
_shelx_estimated_absorpt_t_min 0.952
_olex2_refinement_description
;
1. Fixed Uiso
 At 1.2 times of:
  All C(H) groups, All C(H,H) groups
 At 1.5 times of:
  All C(H,H,H) groups, All O(H) groups
2.a Ternary CH refined with riding coordinates:
 C5(H5), C7(H7), C9(H9), C17(H17), C23(H23)
2.b Secondary CH2 refined with riding coordinates:
 C1(H1A,H1B), C6(H6A,H6B), C15(H15A,H15B), C16(H16A,H16B), C22(H22A,H22B),
 C26(H26A,H26B), C30(H30A,H30B)
2.c Aromatic/amide H refined with riding coordinates:
 C11(H11), C12(H12), C24(H24), C1'(H1'), C4'(H4'), C5'(H5'), C6'(H6'),
 C7'(H7'), C8'(H8')
2.d Idealised Me refined as rotating group:
 C18(H18A,H18B,H18C), C19(H19A,H19B,H19C), C27(H27A,H27B,H27C), C28(H28A,H28B,
 H28C), C29(H29A,H29B,H29C), C1S(H1SA,H1SB,H1SC)
2.e Idealised tetrahedral OH refined as rotating group:
 O2(H2), O3(H3), O6(H6), O7(H7A)
;
_olex2_submission_special_instructions 'No special instructions were received'

loop_
_space_group_symop_operation_xyz
'x, y, z'
'-x, -y, z'
'-x+1/2, y+1/2, -z'
'x+1/2, -y+1/2, -z'

loop_
_atom_site_label
_atom_site_type_symbol
_atom_site_fract_x
_atom_site_fract_y
_atom_site_fract_z
_atom_site_U_iso_or_equiv
_atom_site_adp_type
_atom_site_occupancy
_atom_site_site_symmetry_order
_atom_site_calc_flag
_atom_site_refinement_flags_posn
_atom_site_refinement_flags_adp
_atom_site_refinement_flags_occupancy
_atom_site_disorder_assembly
_atom_site_disorder_group
O1 O 0.28911(18) 0.47883(4) 0.5045(2) 0.0522(5) Uani 1 1 d . . . . .
O2 O 0.39324(19) 0.34659(4) 0.8905(3) 0.0606(6) Uani 1 1 d . . . . .
H2 H 0.417802 0.331139 0.835393 0.091 Uiso 1 1 calc GR . . . .
O3 O 0.87181(15) 0.31674(3) 0.2417(2) 0.0389(3) Uani 1 1 d . . . . .
H3 H 0.927958 0.328254 0.285152 0.058 Uiso 1 1 calc GR . . . .
O4 O 1.02908(16) 0.27251(4) 0.4706(3) 0.0529(5) Uani 1 1 d . . . . .
O5 O 0.90575(15) 0.24767(3) 0.2825(2) 0.0441(4) Uani 1 1 d . . . . .
O6 O 0.64602(18) 0.15159(4) 0.0016(3) 0.0545(5) Uani 1 1 d . . . . .
H6 H 0.723537 0.149614 0.031784 0.082 Uiso 1 1 calc GR . . . .
C1 C 0.4216(3) 0.43300(5) 0.5587(3) 0.0490(6) Uani 1 1 d . . . . .
H1A H 0.484515 0.441631 0.475545 0.059 Uiso 1 1 calc R . . . .
H1B H 0.372341 0.416725 0.499305 0.059 Uiso 1 1 calc R . . . .
C2 C 0.3321(3) 0.45720(5) 0.6186(4) 0.0478(6) Uani 1 1 d . . . . .
C3 C 0.2862(3) 0.46210(5) 0.7779(4) 0.0527(7) Uani 1 1 d . . . . .
C4 C 0.3186(3) 0.44214(6) 0.9311(4) 0.0654(9) Uani 1 1 d . . . . .
C5 C 0.3934(3) 0.41351(5) 0.8624(3) 0.0472(6) Uani 1 1 d . . . . .
H5 H 0.326103 0.400106 0.809178 0.057 Uiso 1 1 calc R . . . .
C6 C 0.4534(3) 0.39460(5) 1.0077(3) 0.0584(7) Uani 1 1 d . . . . .
H6A H 0.525300 0.406285 1.060111 0.070 Uiso 1 1 calc R . . . .
H6B H 0.387630 0.391174 1.098677 0.070 Uiso 1 1 calc R . . . .
C7 C 0.5045(3) 0.36384(5) 0.9463(3) 0.0493(6) Uani 1 1 d . . . . .
H7 H 0.545634 0.353116 1.046311 0.059 Uiso 1 1 calc R . . . .
C8 C 0.6035(2) 0.36688(5) 0.8010(3) 0.0357(5) Uani 1 1 d . . . . .
C9 C 0.5467(2) 0.38795(4) 0.6578(3) 0.0335(5) Uani 1 1 d . . . . .
H9 H 0.469412 0.376738 0.613287 0.040 Uiso 1 1 calc R . . . .
C10 C 0.4934(2) 0.41965(5) 0.7160(3) 0.0385(5) Uani 1 1 d . . . . .
C11 C 0.6385(2) 0.38927(5) 0.5060(3) 0.0395(5) Uani 1 1 d . . . . .
H11 H 0.649703 0.408064 0.446773 0.047 Uiso 1 1 calc R . . . .
C12 C 0.7039(2) 0.36510(5) 0.4529(3) 0.0372(5) Uani 1 1 d . . . . .
H12 H 0.760295 0.366940 0.356467 0.045 Uiso 1 1 calc R . . . .
C13 C 0.69099(19) 0.33513(4) 0.5410(3) 0.0304(4) Uani 1 1 d . . . . .
C14 C 0.6309(2) 0.33554(4) 0.7194(3) 0.0324(4) Uani 1 1 d . . . . .
C15 C 0.6952(2) 0.31033(5) 0.8256(3) 0.0410(5) Uani 1 1 d . . . . .
H15A H 0.629382 0.297973 0.886577 0.049 Uiso 1 1 calc R . . . .
H15B H 0.754937 0.319147 0.912205 0.049 Uiso 1 1 calc R . . . .
C16 C 0.7698(2) 0.29066(5) 0.6938(3) 0.0372(5) Uani 1 1 d . . . . .
H16A H 0.850166 0.282555 0.745955 0.045 Uiso 1 1 calc R . . . .
H16B H 0.716125 0.273331 0.654210 0.045 Uiso 1 1 calc R . . . .
C17 C 0.80127(19) 0.31212(4) 0.5419(3) 0.0314(4) Uani 1 1 d . . . . .
H17 H 0.881901 0.323432 0.572874 0.038 Uiso 1 1 calc R . . . .
C18 C 0.7318(3) 0.37879(6) 0.8754(4) 0.0539(6) Uani 1 1 d . . . . .
H18A H 0.762240 0.364904 0.965950 0.081 Uiso 1 1 calc GR . . . .
H18B H 0.718472 0.399126 0.924677 0.081 Uiso 1 1 calc GR . . . .
H18C H 0.796383 0.379922 0.782870 0.081 Uiso 1 1 calc GR . . . .
C19 C 0.5995(3) 0.44233(5) 0.7675(4) 0.0544(7) Uani 1 1 d . . . . .
H19A H 0.625658 0.438571 0.887448 0.082 Uiso 1 1 calc GR . . . .
H19B H 0.566442 0.463179 0.756773 0.082 Uiso 1 1 calc GR . . . .
H19C H 0.674284 0.439744 0.690998 0.082 Uiso 1 1 calc GR . . . .
C20 C 0.82632(19) 0.29594(5) 0.3705(3) 0.0326(4) Uani 1 1 d . . . . .
C21 C 0.9316(2) 0.27137(5) 0.3863(3) 0.0381(5) Uani 1 1 d . . . . .
C22 C 0.7166(2) 0.27809(5) 0.2911(3) 0.0349(5) Uani 1 1 d . . . . .
H22A H 0.663881 0.291185 0.214204 0.042 Uiso 1 1 calc R . . . .
H22B H 0.660089 0.269338 0.381741 0.042 Uiso 1 1 calc R . . . .
C23 C 0.7839(2) 0.25289(5) 0.1879(3) 0.0393(5) Uani 1 1 d . . . . .
H23 H 0.802382 0.260018 0.067528 0.047 Uiso 1 1 calc R . . . .
C24 C 0.7105(2) 0.22370(5) 0.1835(3) 0.0443(5) Uani 1 1 d . . . . .
H24 H 0.676504 0.216882 0.290923 0.053 Uiso 1 1 calc R . . . .
C25 C 0.6870(2) 0.20608(5) 0.0479(3) 0.0433(5) Uani 1 1 d . . . . .
C26 C 0.5961(3) 0.17941(6) 0.0688(4) 0.0521(6) Uani 1 1 d . . . . .
H26A H 0.576953 0.176666 0.193274 0.063 Uiso 1 1 calc R . . . .
H26B H 0.513837 0.184156 0.009303 0.063 Uiso 1 1 calc R . . . .
C27 C 0.7425(3) 0.21067(6) -0.1293(4) 0.0600(7) Uani 1 1 d . . . . .
H27A H 0.672719 0.215409 -0.210712 0.090 Uiso 1 1 calc GR . . . .
H27B H 0.786647 0.192020 -0.166250 0.090 Uiso 1 1 calc GR . . . .
H27C H 0.804288 0.227583 -0.126675 0.090 Uiso 1 1 calc GR . . . .
C28 C 0.1894(4) 0.43099(8) 1.0106(7) 0.119(2) Uani 1 1 d . . . . .
H28A H 0.144568 0.417851 0.927386 0.179 Uiso 1 1 calc GR . . . .
H28B H 0.134846 0.448599 1.038028 0.179 Uiso 1 1 calc GR . . . .
H28C H 0.207018 0.419458 1.116596 0.179 Uiso 1 1 calc GR . . . .
C29 C 0.3932(5) 0.46079(7) 1.0679(4) 0.0971(15) Uani 1 1 d . . . . .
H29A H 0.415190 0.447624 1.165986 0.146 Uiso 1 1 calc GR . . . .
H29B H 0.339181 0.477713 1.108145 0.146 Uiso 1 1 calc GR . . . .
H29C H 0.472644 0.468886 1.016348 0.146 Uiso 1 1 calc GR . . . .
C30 C 0.5560(2) 0.32285(5) 0.5677(3) 0.0345(5) Uani 1 1 d . . . . .
H30A H 0.482880 0.335046 0.522600 0.041 Uiso 1 1 calc R . . . .
H30B H 0.543682 0.300499 0.561898 0.041 Uiso 1 1 calc R . . . .
C1' C 0.2076(3) 0.48908(5) 0.7631(5) 0.0593(8) Uani 1 1 d . . . . .
H1' H 0.161086 0.498628 0.854146 0.071 Uiso 1 1 calc R . . . .
C2' C 0.2118(2) 0.49832(5) 0.5971(4) 0.0515(7) Uani 1 1 d . . . . .
C3' C 0.1572(2) 0.52387(5) 0.4993(5) 0.0582(8) Uani 1 1 d . . . . .
C4' C 0.0727(3) 0.54419(6) 0.5813(6) 0.0750(11) Uani 1 1 d . . . . .
H4' H 0.047898 0.540995 0.698200 0.090 Uiso 1 1 calc R . . . .
C5' C 0.0254(3) 0.56914(7) 0.4893(8) 0.0933(15) Uani 1 1 d . . . . .
H5' H -0.031765 0.582995 0.544635 0.112 Uiso 1 1 calc R . . . .
C6' C 0.0605(4) 0.57407(7) 0.3185(7) 0.0894(14) Uani 1 1 d . . . . .
H6' H 0.028071 0.591179 0.256921 0.107 Uiso 1 1 calc R . . . .
C7' C 0.1418(4) 0.55405(7) 0.2407(6) 0.0897(13) Uani 1 1 d . . . . .
H7' H 0.165873 0.557151 0.123355 0.108 Uiso 1 1 calc R . . . .
C8' C 0.1903(4) 0.52914(7) 0.3298(5) 0.0741(10) Uani 1 1 d . . . . .
H8' H 0.247323 0.515481 0.272752 0.089 Uiso 1 1 calc R . . . .
O7 O 0.57314(17) 0.14529(4) -0.3303(3) 0.0529(4) Uani 1 1 d . . . . .
H7A H 0.605613 0.145870 -0.230752 0.079 Uiso 1 1 calc GR . . . .
C1S C 0.6726(4) 0.14659(8) -0.4553(5) 0.0794(10) Uani 1 1 d . . . . .
H1SA H 0.639716 0.139238 -0.566614 0.119 Uiso 1 1 calc GR . . . .
H1SB H 0.744988 0.133746 -0.418178 0.119 Uiso 1 1 calc GR . . . .
H1SC H 0.702255 0.167696 -0.467785 0.119 Uiso 1 1 calc GR . . . .

loop_
_atom_site_aniso_label
_atom_site_aniso_U_11
_atom_site_aniso_U_22
_atom_site_aniso_U_33
_atom_site_aniso_U_23
_atom_site_aniso_U_13
_atom_site_aniso_U_12
O1 0.0592(10) 0.0351(8) 0.0623(12) -0.0076(8) -0.0001(9) 0.0108(7)
O2 0.0643(11) 0.0369(8) 0.0805(14) -0.0023(9) 0.0425(11) -0.0104(8)
O3 0.0395(8) 0.0380(7) 0.0391(8) 0.0086(7) 0.0074(7) -0.0003(6)
O4 0.0398(9) 0.0594(10) 0.0595(11) 0.0014(9) -0.0118(8) 0.0124(7)
O5 0.0429(8) 0.0358(7) 0.0534(10) 0.0010(7) -0.0018(8) 0.0098(6)
O6 0.0533(10) 0.0414(9) 0.0689(13) -0.0006(8) -0.0195(10) -0.0028(7)
C1 0.0649(16) 0.0371(11) 0.0449(13) -0.0008(10) 0.0113(13) 0.0108(11)
C2 0.0531(14) 0.0327(11) 0.0575(16) -0.0036(11) 0.0101(12) 0.0045(10)
C3 0.0544(14) 0.0327(11) 0.0711(18) -0.0071(11) 0.0243(14) -0.0035(10)
C4 0.094(2) 0.0380(13) 0.0640(18) -0.0019(12) 0.0462(18) 0.0035(13)
C5 0.0623(15) 0.0317(10) 0.0476(14) -0.0036(10) 0.0261(13) -0.0039(10)
C6 0.093(2) 0.0415(13) 0.0406(14) -0.0003(11) 0.0281(14) 0.0006(13)
C7 0.0729(17) 0.0373(12) 0.0378(13) 0.0043(10) 0.0166(13) -0.0029(11)
C8 0.0444(12) 0.0328(9) 0.0299(11) 0.0020(9) 0.0028(9) -0.0069(9)
C9 0.0390(11) 0.0294(9) 0.0322(11) 0.0009(8) 0.0065(9) -0.0034(8)
C10 0.0498(12) 0.0300(10) 0.0356(12) 0.0005(9) 0.0140(10) -0.0049(9)
C11 0.0502(13) 0.0316(10) 0.0366(12) 0.0094(9) 0.0120(10) 0.0012(9)
C12 0.0406(11) 0.0372(11) 0.0338(11) 0.0097(9) 0.0101(10) 0.0025(9)
C13 0.0313(10) 0.0305(9) 0.0295(10) 0.0026(8) 0.0004(8) -0.0008(8)
C14 0.0354(10) 0.0316(9) 0.0303(11) 0.0060(8) 0.0040(9) -0.0050(8)
C15 0.0509(13) 0.0396(11) 0.0323(11) 0.0099(9) 0.0023(10) -0.0026(10)
C16 0.0421(11) 0.0347(10) 0.0349(11) 0.0099(9) -0.0020(10) 0.0012(9)
C17 0.0302(10) 0.0324(10) 0.0316(10) 0.0064(8) -0.0014(9) -0.0013(8)
C18 0.0618(16) 0.0465(13) 0.0534(15) -0.0060(12) -0.0171(13) -0.0062(12)
C19 0.0607(15) 0.0344(11) 0.0682(17) -0.0026(12) 0.0111(14) -0.0121(11)
C20 0.0298(10) 0.0324(10) 0.0356(11) 0.0077(9) 0.0005(9) 0.0021(8)
C21 0.0350(11) 0.0392(11) 0.0400(12) 0.0088(9) 0.0002(10) 0.0055(9)
C22 0.0339(10) 0.0347(10) 0.0361(11) 0.0031(9) -0.0042(9) 0.0030(8)
C23 0.0438(12) 0.0367(10) 0.0374(12) 0.0041(9) -0.0005(10) 0.0043(9)
C24 0.0529(13) 0.0390(11) 0.0411(13) 0.0006(10) 0.0043(11) 0.0004(10)
C25 0.0495(13) 0.0371(11) 0.0434(13) 0.0040(10) -0.0075(11) 0.0063(10)
C26 0.0505(14) 0.0502(13) 0.0556(15) -0.0048(12) -0.0087(12) -0.0025(11)
C27 0.092(2) 0.0448(13) 0.0434(14) 0.0021(11) -0.0019(15) -0.0035(14)
C28 0.139(4) 0.0557(18) 0.164(4) 0.022(2) 0.121(4) 0.027(2)
C29 0.196(5) 0.0481(16) 0.0468(17) -0.0121(14) 0.024(2) 0.023(2)
C30 0.0331(10) 0.0319(10) 0.0386(11) -0.0003(9) -0.0008(9) -0.0026(8)
C1' 0.0518(14) 0.0363(12) 0.090(2) -0.0177(14) 0.0294(15) -0.0033(10)
C2' 0.0403(12) 0.0328(11) 0.082(2) -0.0150(13) 0.0089(13) -0.0023(10)
C3' 0.0385(12) 0.0325(11) 0.104(3) -0.0188(14) -0.0121(14) -0.0014(9)
C4' 0.0370(13) 0.0508(15) 0.137(3) -0.0222(18) -0.0036(18) 0.0039(11)
C5' 0.0399(15) 0.0503(18) 0.190(5) -0.029(3) -0.018(2) 0.0127(13)
C6' 0.064(2) 0.0454(16) 0.159(4) -0.014(2) -0.048(3) 0.0085(15)
C7' 0.102(3) 0.0478(15) 0.120(3) -0.0075(19) -0.041(3) 0.0179(17)
C8' 0.088(2) 0.0454(14) 0.089(3) -0.0107(16) -0.017(2) 0.0195(15)
O7 0.0497(9) 0.0461(9) 0.0629(11) -0.0028(9) -0.0118(9) 0.0018(8)
C1S 0.081(2) 0.078(2) 0.079(2) -0.0106(19) 0.015(2) 0.0086(18)

loop_
_atom_type_symbol
_atom_type_description
_atom_type_scat_dispersion_real
_atom_type_scat_dispersion_imag
_atom_type_scat_source
C C 0.0148 0.0070 'International Tables Vol C Tables 4.2.6.8 and 6.1.1.4'
H H 0.0000 0.0000 'International Tables Vol C Tables 4.2.6.8 and 6.1.1.4'
O O 0.0412 0.0250 'International Tables Vol C Tables 4.2.6.8 and 6.1.1.4'

loop_
_geom_angle_atom_site_label_1
_geom_angle_atom_site_label_2
_geom_angle_atom_site_label_3
_geom_angle
_geom_angle_site_symmetry_1
_geom_angle_site_symmetry_3
_geom_angle_publ_flag
C2 O1 C2' 106.6(2) . . ?
C7 O2 H2 109.5 . . ?
C20 O3 H3 109.5 . . ?
C21 O5 C23 110.29(16) . . ?
C26 O6 H6 109.5 . . ?
H1A C1 H1B 108.3 . . ?
C2 C1 H1A 109.9 . . ?
C2 C1 H1B 109.9 . . ?
C2 C1 C10 109.1(2) . . ?
C10 C1 H1A 109.9 . . ?
C10 C1 H1B 109.9 . . ?
O1 C2 C1 119.8(2) . . ?
C3 C2 O1 111.5(2) . . ?
C3 C2 C1 128.7(3) . . ?
C2 C3 C4 123.4(2) . . ?
C2 C3 C1' 105.1(3) . . ?
C1' C3 C4 131.6(3) . . ?
C3 C4 C5 108.0(2) . . ?
C3 C4 C28 107.6(3) . . ?
C3 C4 C29 109.9(2) . . ?
C28 C4 C5 107.9(2) . . ?
C29 C4 C5 114.2(3) . . ?
C29 C4 C28 109.1(3) . . ?
C4 C5 H5 105.4 . . ?
C6 C5 C4 112.7(2) . . ?
C6 C5 H5 105.4 . . ?
C6 C5 C10 111.0(2) . . ?
C10 C5 C4 115.84(18) . . ?
C10 C5 H5 105.4 . . ?
C5 C6 H6A 109.0 . . ?
C5 C6 H6B 109.0 . . ?
H6A C6 H6B 107.8 . . ?
C7 C6 C5 113.1(2) . . ?
C7 C6 H6A 109.0 . . ?
C7 C6 H6B 109.0 . . ?
O2 C7 C6 106.3(2) . . ?
O2 C7 H7 108.9 . . ?
O2 C7 C8 111.2(2) . . ?
C6 C7 H7 108.9 . . ?
C6 C7 C8 112.62(19) . . ?
C8 C7 H7 108.9 . . ?
C7 C8 C9 108.72(19) . . ?
C7 C8 C14 110.33(17) . . ?
C7 C8 C18 109.5(2) . . ?
C14 C8 C9 107.97(17) . . ?
C18 C8 C9 112.95(18) . . ?
C18 C8 C14 107.34(19) . . ?
C8 C9 H9 104.8 . . ?
C8 C9 C10 117.21(18) . . ?
C10 C9 H9 104.8 . . ?
C11 C9 C8 109.69(18) . . ?
C11 C9 H9 104.8 . . ?
C11 C9 C10 114.28(16) . . ?
C1 C10 C5 108.6(2) . . ?
C1 C10 C9 106.35(18) . . ?
C5 C10 C9 106.84(16) . . ?
C19 C10 C1 107.65(19) . . ?
C19 C10 C5 113.6(2) . . ?
C19 C10 C9 113.56(19) . . ?
C9 C11 H11 118.9 . . ?
C12 C11 C9 122.11(18) . . ?
C12 C11 H11 118.9 . . ?
C11 C12 H12 119.3 . . ?
C11 C12 C13 121.39(19) . . ?
C13 C12 H12 119.3 . . ?
C12 C13 C14 116.34(17) . . ?
C12 C13 C17 121.38(18) . . ?
C12 C13 C30 117.44(18) . . ?
C14 C13 C17 108.16(16) . . ?
C30 C13 C14 59.98(13) . . ?
C30 C13 C17 117.10(16) . . ?
C13 C14 C8 117.38(16) . . ?
C13 C14 C15 107.55(17) . . ?
C15 C14 C8 120.39(18) . . ?
C30 C14 C8 123.55(18) . . ?
C30 C14 C13 59.97(13) . . ?
C30 C14 C15 111.90(17) . . ?
C14 C15 H15A 110.6 . . ?
C14 C15 H15B 110.6 . . ?
C14 C15 C16 105.56(17) . . ?
H15A C15 H15B 108.8 . . ?
C16 C15 H15A 110.6 . . ?
C16 C15 H15B 110.6 . . ?
C15 C16 H16A 110.6 . . ?
C15 C16 H16B 110.6 . . ?
H16A C16 H16B 108.8 . . ?
C17 C16 C15 105.49(16) . . ?
C17 C16 H16A 110.6 . . ?
C17 C16 H16B 110.6 . . ?
C13 C17 C16 104.50(17) . . ?
C13 C17 H17 107.3 . . ?
C13 C17 C20 115.58(17) . . ?
C16 C17 H17 107.3 . . ?
C20 C17 C16 114.43(16) . . ?
C20 C17 H17 107.3 . . ?
C8 C18 H18A 109.5 . . ?
C8 C18 H18B 109.5 . . ?
C8 C18 H18C 109.5 . . ?
H18A C18 H18B 109.5 . . ?
H18A C18 H18C 109.5 . . ?
H18B C18 H18C 109.5 . . ?
C10 C19 H19A 109.5 . . ?
C10 C19 H19B 109.5 . . ?
C10 C19 H19C 109.5 . . ?
H19A C19 H19B 109.5 . . ?
H19A C19 H19C 109.5 . . ?
H19B C19 H19C 109.5 . . ?
O3 C20 C17 111.32(16) . . ?
O3 C20 C21 105.62(16) . . ?
O3 C20 C22 107.18(17) . . ?
C17 C20 C21 112.22(18) . . ?
C22 C20 C17 117.82(18) . . ?
C22 C20 C21 101.62(16) . . ?
O4 C21 O5 121.6(2) . . ?
O4 C21 C20 127.5(2) . . ?
O5 C21 C20 110.83(18) . . ?
C20 C22 H22A 110.9 . . ?
C20 C22 H22B 110.9 . . ?
C20 C22 C23 104.13(17) . . ?
H22A C22 H22B 108.9 . . ?
C23 C22 H22A 110.9 . . ?
C23 C22 H22B 110.9 . . ?
O5 C23 C22 104.04(17) . . ?
O5 C23 H23 110.2 . . ?
O5 C23 C24 108.28(18) . . ?
C22 C23 H23 110.2 . . ?
C24 C23 C22 113.65(19) . . ?
C24 C23 H23 110.2 . . ?
C23 C24 H24 116.1 . . ?
C25 C24 C23 127.8(2) . . ?
C25 C24 H24 116.1 . . ?
C24 C25 C26 118.8(2) . . ?
C24 C25 C27 125.0(2) . . ?
C27 C25 C26 116.1(2) . . ?
O6 C26 C25 113.6(2) . . ?
O6 C26 H26A 108.9 . . ?
O6 C26 H26B 108.9 . . ?
C25 C26 H26A 108.9 . . ?
C25 C26 H26B 108.9 . . ?
H26A C26 H26B 107.7 . . ?
C25 C27 H27A 109.5 . . ?
C25 C27 H27B 109.5 . . ?
C25 C27 H27C 109.5 . . ?
H27A C27 H27B 109.5 . . ?
H27A C27 H27C 109.5 . . ?
H27B C27 H27C 109.5 . . ?
C4 C28 H28A 109.5 . . ?
C4 C28 H28B 109.5 . . ?
C4 C28 H28C 109.5 . . ?
H28A C28 H28B 109.5 . . ?
H28A C28 H28C 109.5 . . ?
H28B C28 H28C 109.5 . . ?
C4 C29 H29A 109.5 . . ?
C4 C29 H29B 109.5 . . ?
C4 C29 H29C 109.5 . . ?
H29A C29 H29B 109.5 . . ?
H29A C29 H29C 109.5 . . ?
H29B C29 H29C 109.5 . . ?
C13 C30 H30A 117.8 . . ?
C13 C30 H30B 117.8 . . ?
C14 C30 C13 60.05(14) . . ?
C14 C30 H30A 117.8 . . ?
C14 C30 H30B 117.8 . . ?
H30A C30 H30B 114.9 . . ?
C3 C1' H1' 126.1 . . ?
C2' C1' C3 107.7(2) . . ?
C2' C1' H1' 126.1 . . ?
O1 C2' C3' 115.6(3) . . ?
C1' C2' O1 109.2(2) . . ?
C1' C2' C3' 135.2(3) . . ?
C4' C3' C2' 119.6(3) . . ?
C8' C3' C2' 121.7(3) . . ?
C8' C3' C4' 118.7(3) . . ?
C3' C4' H4' 120.4 . . ?
C5' C4' C3' 119.2(4) . . ?
C5' C4' H4' 120.4 . . ?
C4' C5' H5' 119.5 . . ?
C6' C5' C4' 121.1(4) . . ?
C6' C5' H5' 119.5 . . ?
C5' C6' H6' 120.5 . . ?
C7' C6' C5' 118.9(4) . . ?
C7' C6' H6' 120.5 . . ?
C6' C7' H7' 119.5 . . ?
C6' C7' C8' 120.9(5) . . ?
C8' C7' H7' 119.5 . . ?
C3' C8' C7' 121.1(3) . . ?
C3' C8' H8' 119.4 . . ?
C7' C8' H8' 119.4 . . ?
C1S O7 H7A 109.5 . . ?
O7 C1S H1SA 109.5 . . ?
O7 C1S H1SB 109.5 . . ?
O7 C1S H1SC 109.5 . . ?
H1SA C1S H1SB 109.5 . . ?
H1SA C1S H1SC 109.5 . . ?
H1SB C1S H1SC 109.5 . . ?

loop_
_geom_bond_atom_site_label_1
_geom_bond_atom_site_label_2
_geom_bond_distance
_geom_bond_site_symmetry_2
_geom_bond_publ_flag
O1 C2 1.370(3) . ?
O1 C2' 1.372(3) . ?
O2 H2 0.8400 . ?
O2 C7 1.444(3) . ?
O3 H3 0.8400 . ?
O3 C20 1.430(2) . ?
O4 C21 1.202(3) . ?
O5 C21 1.340(3) . ?
O5 C23 1.476(3) . ?
O6 H6 0.8400 . ?
O6 C26 1.423(3) . ?
C1 H1A 0.9900 . ?
C1 H1B 0.9900 . ?
C1 C2 1.483(3) . ?
C1 C10 1.541(4) . ?
C2 C3 1.337(4) . ?
C3 C4 1.510(4) . ?
C3 C1' 1.441(4) . ?
C4 C5 1.568(3) . ?
C4 C28 1.551(4) . ?
C4 C29 1.544(5) . ?
C5 H5 1.0000 . ?
C5 C6 1.528(4) . ?
C5 C10 1.557(3) . ?
C6 H6A 0.9900 . ?
C6 H6B 0.9900 . ?
C6 C7 1.525(3) . ?
C7 H7 1.0000 . ?
C7 C8 1.526(3) . ?
C8 C9 1.557(3) . ?
C8 C14 1.539(3) . ?
C8 C18 1.538(3) . ?
C9 H9 1.0000 . ?
C9 C10 1.562(3) . ?
C9 C11 1.511(3) . ?
C10 C19 1.534(3) . ?
C11 H11 0.9500 . ?
C11 C12 1.323(3) . ?
C12 H12 0.9500 . ?
C12 C13 1.487(3) . ?
C13 C14 1.513(3) . ?
C13 C17 1.524(3) . ?
C13 C30 1.511(3) . ?
C14 C15 1.530(3) . ?
C14 C30 1.512(3) . ?
C15 H15A 0.9900 . ?
C15 H15B 0.9900 . ?
C15 C16 1.543(3) . ?
C16 H16A 0.9900 . ?
C16 H16B 0.9900 . ?
C16 C17 1.540(3) . ?
C17 H17 1.0000 . ?
C17 C20 1.525(3) . ?
C18 H18A 0.9800 . ?
C18 H18B 0.9800 . ?
C18 H18C 0.9800 . ?
C19 H19A 0.9800 . ?
C19 H19B 0.9800 . ?
C19 H19C 0.9800 . ?
C20 C21 1.537(3) . ?
C20 C22 1.510(3) . ?
C22 H22A 0.9900 . ?
C22 H22B 0.9900 . ?
C22 C23 1.531(3) . ?
C23 H23 1.0000 . ?
C23 C24 1.489(3) . ?
C24 H24 0.9500 . ?
C24 C25 1.325(3) . ?
C25 C26 1.510(3) . ?
C25 C27 1.498(4) . ?
C26 H26A 0.9900 . ?
C26 H26B 0.9900 . ?
C27 H27A 0.9800 . ?
C27 H27B 0.9800 . ?
C27 H27C 0.9800 . ?
C28 H28A 0.9800 . ?
C28 H28B 0.9800 . ?
C28 H28C 0.9800 . ?
C29 H29A 0.9800 . ?
C29 H29B 0.9800 . ?
C29 H29C 0.9800 . ?
C30 H30A 0.9900 . ?
C30 H30B 0.9900 . ?
C1' H1' 0.9500 . ?
C1' C2' 1.346(4) . ?
C2' C3' 1.466(4) . ?
C3' C4' 1.400(4) . ?
C3' C8' 1.373(5) . ?
C4' H4' 0.9500 . ?
C4' C5' 1.394(5) . ?
C5' H5' 0.9500 . ?
C5' C6' 1.386(7) . ?
C6' H6' 0.9500 . ?
C6' C7' 1.357(6) . ?
C7' H7' 0.9500 . ?
C7' C8' 1.386(4) . ?
C8' H8' 0.9500 . ?
O7 H7A 0.8400 . ?
O7 C1S 1.413(4) . ?
C1S H1SA 0.9800 . ?
C1S H1SB 0.9800 . ?
C1S H1SC 0.9800 . ?
